data_7025094
loop_
_publ_author_name
'Han, Ying-Feng'
'Fei, Yue'
'Jin, Guo-Xin'

_publ_section_title
;
 Self-assembled half-sandwich Ir, Rh-based organometallic molecular boxes
 for reversible trapping of halocarbon molecules.
;
_journal_issue 16
_journal_name_full 'Dalton transactions (Cambridge, England : 2003)'
_journal_page_first 3976
_journal_page_last 3984
_journal_paper_doi 10.1039/b925098k
_journal_volume 39
_journal_year 2010
_chemical_formula_sum 'C90 H92 Cl4 F12 N4 O22 Rh4 S4'
_chemical_formula_weight 2491.36
_chemical_name_systematic
;
?
;
_space_group_IT_number 2
_symmetry_cell_setting triclinic
_symmetry_space_group_name_Hall '-P 1'
_symmetry_space_group_name_H-M 'P -1'
_atom_sites_solution_hydrogens geom
_atom_sites_solution_primary direct
_atom_sites_solution_secondary difmap
_audit_creation_method SHELXL-97
_cell_angle_alpha 66.852(6)
_cell_angle_beta 76.044(5)
_cell_angle_gamma 76.112(6)
_cell_formula_units_Z 1
_cell_length_a 13.091(6)
_cell_length_b 13.658(6)
_cell_length_c 16.821(8)
_cell_measurement_reflns_used 852
_cell_measurement_temperature 293(2)
_cell_measurement_theta_max 23.412
_cell_measurement_theta_min 2.888
_cell_volume 2648(2)
_computing_cell_refinement 'Bruker SMART'
_computing_data_collection 'Bruker SMART'
_computing_data_reduction 'Bruker SHELXTL'
_computing_molecular_graphics 'Bruker SHELXTL'
_computing_publication_material 'Bruker SHELXTL'
_computing_structure_refinement 'SHELXL-97 (Sheldrick, 1997)'
_computing_structure_solution 'SHELXS-97 (Sheldrick, 1990)'
_diffrn_ambient_temperature 293(2)
_diffrn_measured_fraction_theta_full 0.971
_diffrn_measured_fraction_theta_max 0.971
_diffrn_measurement_device_type 'CCD area detector'
_diffrn_measurement_method 'phi and omega scans'
_diffrn_radiation_monochromator graphite
_diffrn_radiation_source 'fine-focus sealed tube'
_diffrn_radiation_type MoK\a
_diffrn_radiation_wavelength 0.71073
_diffrn_reflns_av_R_equivalents 0.0323
_diffrn_reflns_av_sigmaI/netI 0.0693
_diffrn_reflns_limit_h_max 13
_diffrn_reflns_limit_h_min -15
_diffrn_reflns_limit_k_max 6
_diffrn_reflns_limit_k_min -16
_diffrn_reflns_limit_l_max 19
_diffrn_reflns_limit_l_min -20
_diffrn_reflns_number 10872
_diffrn_reflns_theta_full 25.01
_diffrn_reflns_theta_max 25.01
_diffrn_reflns_theta_min 1.62
_diffrn_standards_decay_% 2.81
_exptl_absorpt_coefficient_mu 0.880
_exptl_absorpt_correction_T_max 0.9329
_exptl_absorpt_correction_T_min 0.9017
_exptl_absorpt_correction_type multi-scan
_exptl_absorpt_process_details sadabs
_exptl_crystal_colour red
_exptl_crystal_density_diffrn 1.562
_exptl_crystal_density_method 'not measured'
_exptl_crystal_description prism
_exptl_crystal_F_000 1256
_exptl_crystal_size_max 0.12
_exptl_crystal_size_mid 0.10
_exptl_crystal_size_min 0.08
_refine_diff_density_max 1.232
_refine_diff_density_min -0.754
_refine_diff_density_rms 0.126
_refine_ls_extinction_method none
_refine_ls_goodness_of_fit_ref 0.952
_refine_ls_hydrogen_treatment constr
_refine_ls_matrix_type full
_refine_ls_number_parameters 605
_refine_ls_number_reflns 9067
_refine_ls_number_restraints 19
_refine_ls_restrained_S_all 0.958
_refine_ls_R_factor_all 0.0963
_refine_ls_R_factor_gt 0.0659
_refine_ls_shift/su_max 0.001
_refine_ls_shift/su_mean 0.000
_refine_ls_structure_factor_coef Fsqd
_refine_ls_weighting_details 'calc w=1/[\s^2^(Fo^2^)+(0.1275P)^2^+0.0000P] where P=(Fo^2^+2Fc^2^)/3'
_refine_ls_weighting_scheme calc
_refine_ls_wR_factor_gt 0.1811
_refine_ls_wR_factor_ref 0.1929
_reflns_number_gt 5774
_reflns_number_total 9067
_reflns_threshold_expression >2sigma(I)
_cod_data_source_file b925098k.txt
_cod_data_source_block Complex_3b'
_cod_depositor_comments
;
The following automatic conversions were performed:

'_symmetry_cell_setting' value 'Triclinic' changed to 'triclinic'
according to /home/saulius/struct/CIF-dictionaries/cif_core.dic
dictionary named 'cif_core.dic' version 2.4.2 from 2011-04-26.

Automatic conversion script
Id: cif_fix_values 1891 2012-01-12 08:04:46Z andrius 
;
_cod_original_sg_symbol_H-M P-1
_cod_database_code 7025094

loop_
_symmetry_equiv_pos_as_xyz
'x, y, z'
'-x, -y, -z'

loop_
_atom_site_label
_atom_site_type_symbol
_atom_site_fract_x
_atom_site_fract_y
_atom_site_fract_z
_atom_site_U_iso_or_equiv
_atom_site_adp_type
_atom_site_occupancy
_atom_site_symmetry_multiplicity
_atom_site_calc_flag
_atom_site_refinement_flags
Rh1 Rh 0.21635(4) 0.20968(4) 0.26013(3) 0.04042(19) Uani 1 1 d .
Rh2 Rh 0.28452(4) 0.46659(4) -0.29047(3) 0.0443(2) Uani 1 1 d .
N1 N 0.0688(4) 0.3177(4) 0.2432(4) 0.0439(14) Uani 1 1 d .
N2 N -0.1315(4) 0.4445(4) 0.2605(4) 0.0439(14) Uani 1 1 d .
O1 O 0.2813(4) 0.3349(4) 0.1598(3) 0.0477(12) Uani 1 1 d .
O2 O 0.1914(4) 0.1676(4) 0.1626(3) 0.0514(12) Uani 1 1 d .
O3 O 0.2282(4) 0.3365(4) -0.1909(3) 0.0511(12) Uani 1 1 d .
O4 O 0.3229(4) 0.5011(4) -0.1955(3) 0.0453(11) Uani 1 1 d .
C1 C 0.3911(8) 0.6180(7) 0.0257(6) 0.073(3) Uani 1 1 d .
H1 H 0.4105 0.6538 0.0554 0.088 Uiso 1 1 calc R
C2 C 0.3534(6) 0.5230(6) 0.0715(5) 0.054(2) Uani 1 1 d .
H2 H 0.3458 0.4949 0.1323 0.065 Uiso 1 1 calc R
C3 C 0.3263(5) 0.4677(5) 0.0270(4) 0.0401(15) Uani 1 1 d .
C4 C 0.3366(5) 0.5100(5) -0.0641(4) 0.0410(16) Uani 1 1 d .
C5 C 0.3719(7) 0.6094(6) -0.1084(5) 0.058(2) Uani 1 1 d .
H5 H 0.3758 0.6404 -0.1689 0.070 Uiso 1 1 calc R
C6 C 0.4006(8) 0.6617(7) -0.0658(5) 0.078(3) Uani 1 1 d .
H6 H 0.4265 0.7264 -0.0971 0.093 Uiso 1 1 calc R
C7 C 0.2843(5) 0.3666(5) 0.0771(4) 0.0358(15) Uani 1 1 d .
C8 C 0.2509(5) 0.3134(5) 0.0324(4) 0.0363(15) Uani 1 1 d .
C9 C 0.2622(5) 0.3581(5) -0.0648(4) 0.0371(15) Uani 1 1 d .
C10 C 0.3055(5) 0.4550(5) -0.1108(4) 0.0371(15) Uani 1 1 d .
C11 C 0.2122(5) 0.2134(5) 0.0791(4) 0.0416(16) Uani 1 1 d .
C12 C 0.1909(7) 0.1533(6) 0.0304(5) 0.0545(19) Uani 1 1 d .
C13 C 0.1988(7) 0.1992(6) -0.0595(5) 0.058(2) Uani 1 1 d .
C14 C 0.2317(5) 0.3041(5) -0.1085(4) 0.0425(16) Uani 1 1 d .
C15 C 0.1606(9) 0.0492(7) 0.0779(6) 0.085(3) Uani 1 1 d .
H15 H 0.1540 0.0196 0.1387 0.101 Uiso 1 1 calc R
C16 C 0.1417(12) -0.0051(10) 0.0323(7) 0.122(5) Uani 1 1 d .
H16 H 0.1203 -0.0722 0.0622 0.147 Uiso 1 1 calc R
C17 C 0.1540(13) 0.0383(10) -0.0589(7) 0.135(6) Uani 1 1 d .
H17 H 0.1457 -0.0026 -0.0892 0.162 Uiso 1 1 calc R
C18 C 0.1778(10) 0.1394(9) -0.1043(6) 0.098(4) Uani 1 1 d .
H18 H 0.1802 0.1692 -0.1647 0.117 Uiso 1 1 calc R
C19 C -0.0202(6) 0.2844(6) 0.2466(5) 0.0525(19) Uani 1 1 d .
H19 H -0.0155 0.2168 0.2437 0.063 Uiso 1 1 calc R
C20 C 0.0577(6) 0.4163(6) 0.2437(5) 0.0547(19) Uani 1 1 d .
H20 H 0.1185 0.4431 0.2394 0.066 Uiso 1 1 calc R
C21 C -0.0408(6) 0.4815(6) 0.2505(5) 0.0545(19) Uani 1 1 d .
H21 H -0.0442 0.5514 0.2482 0.065 Uiso 1 1 calc R
C22 C -0.1207(6) 0.3479(6) 0.2543(5) 0.0509(18) Uani 1 1 d .
H22 H -0.1809 0.3224 0.2552 0.061 Uiso 1 1 calc R
C23 C 0.3094(9) 0.0601(7) 0.3257(6) 0.078(3) Uani 1 1 d .
C24 C 0.2034(8) 0.0615(7) 0.3674(6) 0.064(2) Uani 1 1 d .
C25 C 0.1752(6) 0.1442(8) 0.3998(4) 0.061(2) Uani 1 1 d .
C26 C 0.2564(8) 0.2011(7) 0.3776(5) 0.067(2) Uani 1 1 d .
C27 C 0.3473(6) 0.1488(9) 0.3308(5) 0.076(3) Uani 1 1 d .
C28 C 0.3813(14) -0.0104(12) 0.2797(9) 0.197(9) Uani 1 1 d .
H28A H 0.3913 0.0288 0.2177 0.295 Uiso 1 1 calc R
H28B H 0.3501 -0.0728 0.2924 0.295 Uiso 1 1 calc R
H28C H 0.4491 -0.0328 0.2994 0.295 Uiso 1 1 calc R
C29 C 0.1305(12) -0.0136(9) 0.3771(10) 0.145(6) Uani 1 1 d .
H29A H 0.1093 -0.0531 0.4382 0.218 Uiso 1 1 calc R
H29B H 0.1671 -0.0632 0.3479 0.218 Uiso 1 1 calc R
H29C H 0.0684 0.0274 0.3515 0.218 Uiso 1 1 calc R
C30 C 0.0651(9) 0.1768(13) 0.4515(6) 0.141(6) Uani 1 1 d .
H30A H 0.0136 0.1395 0.4483 0.211 Uiso 1 1 calc R
H30B H 0.0425 0.2532 0.4264 0.211 Uiso 1 1 calc R
H30C H 0.0714 0.1576 0.5117 0.211 Uiso 1 1 calc R
C31 C 0.2631(15) 0.2976(10) 0.4005(10) 0.163(8) Uani 1 1 d .
H31A H 0.2021 0.3090 0.4428 0.245 Uiso 1 1 calc R
H31B H 0.2645 0.3610 0.3484 0.245 Uiso 1 1 calc R
H31C H 0.3270 0.2829 0.4245 0.245 Uiso 1 1 calc R
C32 C 0.4532(8) 0.1860(13) 0.2938(8) 0.152(7) Uani 1 1 d .
H32A H 0.5066 0.1338 0.3255 0.229 Uiso 1 1 calc R
H32B H 0.4493 0.2542 0.2992 0.229 Uiso 1 1 calc R
H32C H 0.4716 0.1937 0.2331 0.229 Uiso 1 1 calc R
C33 C 0.4184(9) 0.5194(11) -0.3887(7) 0.092(4) Uani 1 1 d .
C34 C 0.3223(10) 0.5627(8) -0.4251(5) 0.081(3) Uani 1 1 d .
C35 C 0.2803(9) 0.4750(10) -0.4198(6) 0.082(3) Uani 1 1 d .
C36 C 0.3421(12) 0.3819(8) -0.3778(7) 0.098(4) Uani 1 1 d .
C37 C 0.4281(9) 0.4070(11) -0.3577(7) 0.093(3) Uani 1 1 d .
C38 C 0.4906(12) 0.5824(14) -0.3810(9) 0.165(7) Uani 1 1 d .
H38A H 0.5616 0.5631 -0.4088 0.248 Uiso 1 1 calc R
H38B H 0.4907 0.5670 -0.3202 0.248 Uiso 1 1 calc R
H38C H 0.4664 0.6581 -0.4091 0.248 Uiso 1 1 calc R
C39 C 0.2810(14) 0.6791(9) -0.4696(7) 0.149(6) Uani 1 1 d .
H39A H 0.2982 0.6972 -0.5320 0.224 Uiso 1 1 calc R
H39B H 0.3132 0.7226 -0.4527 0.224 Uiso 1 1 calc R
H39C H 0.2050 0.6924 -0.4527 0.224 Uiso 1 1 calc R
C40 C 0.1755(12) 0.4806(15) -0.4509(9) 0.163(7) Uani 1 1 d .
H40A H 0.1201 0.5312 -0.4323 0.244 Uiso 1 1 calc R
H40B H 0.1545 0.4106 -0.4260 0.244 Uiso 1 1 calc R
H40C H 0.1872 0.5036 -0.5137 0.244 Uiso 1 1 calc R
C41 C 0.3217(16) 0.2650(11) -0.3573(9) 0.178(8) Uani 1 1 d .
H41A H 0.3451 0.2471 -0.4093 0.267 Uiso 1 1 calc R
H41B H 0.2468 0.2622 -0.3380 0.267 Uiso 1 1 calc R
H41C H 0.3606 0.2143 -0.3121 0.267 Uiso 1 1 calc R
C42 C 0.5166(13) 0.3221(18) -0.3124(12) 0.253(14) Uani 1 1 d .
H42A H 0.5732 0.3057 -0.3559 0.379 Uiso 1 1 calc R
H42B H 0.4882 0.2577 -0.2744 0.379 Uiso 1 1 calc R
H42C H 0.5438 0.3497 -0.2787 0.379 Uiso 1 1 calc R
S1 S 0.74699(18) 0.08508(19) 0.37271(15) 0.0674(6) Uani 1 1 d .
O5 O 0.7000(6) 0.1850(6) 0.3174(6) 0.111(3) Uani 1 1 d .
O6 O 0.8412(6) 0.0892(6) 0.3984(6) 0.108(3) Uani 1 1 d .
O7 O 0.6728(7) 0.0242(7) 0.4393(5) 0.124(3) Uani 1 1 d .
C43 C 0.7964(13) 0.0003(12) 0.3057(10) 0.116(4) Uani 1 1 d .
F1 F 0.8720(9) 0.0390(13) 0.2453(8) 0.234(6) Uani 1 1 d .
F2 F 0.8280(8) -0.0996(9) 0.3588(10) 0.206(5) Uani 1 1 d .
F3 F 0.7150(10) 0.0050(9) 0.2671(6) 0.185(4) Uani 1 1 d .
S2 S 0.1748(5) 0.6343(7) 0.2819(5) 0.255(4) Uani 1 1 d D
O8 O 0.1860(15) 0.6497(16) 0.1946(8) 0.363(12) Uiso 1 1 d D
O9 O 0.2584(11) 0.6417(18) 0.3156(14) 0.416(16) Uiso 1 1 d D
O10 O 0.1312(18) 0.5366(11) 0.3375(15) 0.83(5) Uiso 1 1 d D
C44 C 0.0716(9) 0.7350(10) 0.2987(9) 0.45(3) Uiso 1 1 d D
F4 F -0.0177(9) 0.7339(14) 0.2753(13) 0.414(12) Uiso 1 1 d D
F5 F 0.0488(11) 0.7281(11) 0.3807(8) 0.312(8) Uiso 1 1 d D
F6 F 0.0913(12) 0.8343(8) 0.2538(10) 0.315(8) Uiso 1 1 d D
C45 C 0.9068(13) 0.3116(15) 0.9724(14) 0.171(7) Uani 1 1 d .
H45A H 0.8403 0.3423 0.9496 0.206 Uiso 1 1 calc R
H45B H 0.9563 0.2795 0.9328 0.206 Uiso 1 1 calc R
Cl1 Cl 0.9609(4) 0.4129(5) 0.9823(4) 0.192(2) Uani 1 1 d .
Cl2 Cl 0.8857(6) 0.2169(6) 1.0746(7) 0.263(4) Uani 1 1 d .
O11 O 0.4848(8) 0.1200(7) 0.5302(6) 0.139(3) Uani 1 1 d .

loop_
_atom_site_aniso_label
_atom_site_aniso_U_11
_atom_site_aniso_U_22
_atom_site_aniso_U_33
_atom_site_aniso_U_23
_atom_site_aniso_U_13
_atom_site_aniso_U_12
Rh1 0.0448(3) 0.0433(3) 0.0278(3) -0.0039(2) -0.0082(2) -0.0102(2)
Rh2 0.0539(4) 0.0470(4) 0.0297(3) -0.0130(3) -0.0062(2) -0.0058(3)
N1 0.048(3) 0.040(3) 0.042(3) -0.008(3) -0.013(3) -0.009(3)
N2 0.053(4) 0.043(3) 0.037(3) -0.013(3) -0.012(3) -0.008(3)
O1 0.061(3) 0.054(3) 0.027(2) -0.002(2) -0.008(2) -0.029(2)
O2 0.078(3) 0.047(3) 0.031(3) -0.007(2) -0.007(2) -0.027(3)
O3 0.069(3) 0.053(3) 0.032(3) -0.009(2) -0.011(2) -0.019(3)
O4 0.057(3) 0.049(3) 0.028(2) -0.007(2) -0.009(2) -0.015(2)
C1 0.113(7) 0.064(5) 0.062(6) -0.022(5) -0.017(5) -0.047(5)
C2 0.067(5) 0.066(5) 0.038(4) -0.018(4) -0.002(3) -0.033(4)
C3 0.041(4) 0.043(4) 0.041(4) -0.014(3) -0.007(3) -0.016(3)
C4 0.043(4) 0.042(4) 0.037(4) -0.009(3) -0.006(3) -0.013(3)
C5 0.091(6) 0.057(5) 0.029(4) -0.004(3) -0.001(4) -0.042(5)
C6 0.118(8) 0.078(6) 0.047(5) -0.010(4) 0.000(5) -0.070(6)
C7 0.034(3) 0.037(3) 0.031(3) -0.006(3) -0.008(3) -0.003(3)
C8 0.039(4) 0.033(3) 0.035(4) -0.009(3) -0.008(3) -0.005(3)
C9 0.039(4) 0.034(3) 0.035(4) -0.009(3) -0.009(3) -0.003(3)
C10 0.033(3) 0.036(3) 0.037(4) -0.008(3) -0.009(3) -0.002(3)
C11 0.046(4) 0.041(4) 0.037(4) -0.008(3) -0.008(3) -0.014(3)
C12 0.077(5) 0.050(4) 0.041(4) -0.011(3) -0.007(4) -0.028(4)
C13 0.079(5) 0.060(5) 0.043(4) -0.016(4) -0.010(4) -0.031(4)
C14 0.046(4) 0.044(4) 0.038(4) -0.011(3) -0.011(3) -0.008(3)
C15 0.142(9) 0.069(6) 0.055(5) -0.017(5) -0.005(6) -0.059(6)
C16 0.221(15) 0.106(9) 0.066(7) -0.018(6) -0.010(8) -0.109(10)
C17 0.275(18) 0.098(9) 0.072(8) -0.035(7) -0.019(9) -0.106(11)
C18 0.167(11) 0.106(8) 0.049(5) -0.033(5) 0.007(6) -0.091(8)
C19 0.063(5) 0.043(4) 0.061(5) -0.023(4) -0.014(4) -0.014(4)
C20 0.046(4) 0.062(5) 0.057(5) -0.018(4) -0.013(3) -0.014(4)
C21 0.060(5) 0.046(4) 0.065(5) -0.025(4) -0.016(4) -0.007(4)
C22 0.052(4) 0.055(5) 0.051(4) -0.020(4) -0.009(3) -0.015(4)
C23 0.106(8) 0.061(6) 0.054(5) -0.017(4) -0.043(5) 0.033(6)
C24 0.086(7) 0.044(5) 0.050(5) 0.004(4) -0.028(5) -0.011(4)
C25 0.051(5) 0.086(6) 0.026(4) 0.002(4) -0.009(3) -0.011(4)
C26 0.095(7) 0.061(5) 0.046(5) -0.007(4) -0.042(5) -0.004(5)
C27 0.046(5) 0.111(8) 0.038(4) 0.018(5) -0.024(4) -0.013(5)
C28 0.27(2) 0.161(13) 0.121(11) -0.091(11) -0.094(13) 0.156(14)
C29 0.208(15) 0.073(7) 0.149(12) 0.027(8) -0.071(11) -0.085(9)
C30 0.083(8) 0.239(17) 0.048(6) -0.023(8) 0.010(5) 0.000(9)
C31 0.31(2) 0.081(8) 0.158(13) -0.038(9) -0.161(15) -0.024(11)
C32 0.060(7) 0.254(18) 0.097(9) 0.014(10) -0.028(6) -0.058(9)
C33 0.101(8) 0.137(11) 0.064(6) -0.065(7) 0.035(6) -0.067(8)
C34 0.125(9) 0.071(6) 0.032(5) -0.016(4) 0.006(5) -0.011(6)
C35 0.111(8) 0.109(9) 0.034(5) -0.040(5) -0.004(5) -0.017(7)
C36 0.174(12) 0.063(6) 0.056(6) -0.043(5) 0.021(7) -0.018(7)
C37 0.087(8) 0.112(10) 0.075(7) -0.053(7) 0.011(6) 0.001(7)
C38 0.182(14) 0.236(18) 0.120(11) -0.087(12) 0.062(10) -0.156(15)
C39 0.267(18) 0.075(8) 0.054(7) -0.001(6) -0.012(9) 0.015(10)
C40 0.161(13) 0.28(2) 0.104(10) -0.105(13) -0.042(9) -0.051(14)
C41 0.32(2) 0.119(11) 0.101(10) -0.070(9) 0.078(12) -0.104(14)
C42 0.161(15) 0.31(3) 0.168(17) -0.082(17) -0.026(13) 0.169(18)
S1 0.0640(13) 0.0714(15) 0.0666(14) -0.0204(12) -0.0138(11) -0.0149(11)
O5 0.111(6) 0.071(4) 0.136(7) -0.001(4) -0.055(5) -0.015(4)
O6 0.109(6) 0.104(6) 0.132(7) -0.038(5) -0.067(5) -0.014(4)
O7 0.120(6) 0.130(7) 0.091(6) -0.009(5) 0.014(5) -0.048(5)
C43 0.122(11) 0.102(10) 0.117(11) -0.036(9) 0.002(9) -0.035(9)
F1 0.176(9) 0.39(2) 0.172(10) -0.178(12) 0.059(8) -0.075(11)
F2 0.170(9) 0.135(8) 0.341(17) -0.123(10) -0.073(10) 0.019(7)
F3 0.251(12) 0.225(11) 0.160(8) -0.113(8) -0.053(8) -0.088(9)
S2 0.172(5) 0.409(11) 0.308(9) -0.291(9) -0.088(5) 0.060(6)
C45 0.127(13) 0.152(15) 0.23(2) -0.053(15) -0.030(13) -0.042(12)
Cl1 0.140(4) 0.197(5) 0.208(5) -0.060(4) -0.021(3) -0.002(3)
Cl2 0.263(8) 0.190(6) 0.353(11) -0.087(7) -0.098(8) -0.032(6)
O11 0.172(9) 0.126(7) 0.124(7) -0.064(6) 0.008(6) -0.030(6)

loop_
_atom_type_symbol
_atom_type_description
_atom_type_scat_dispersion_real
_atom_type_scat_dispersion_imag
_atom_type_scat_source
C C 0.0033 0.0016 'International Tables Vol C Tables 4.2.6.8 and 6.1.1.4'
H H 0.0000 0.0000 'International Tables Vol C Tables 4.2.6.8 and 6.1.1.4'
N N 0.0061 0.0033 'International Tables Vol C Tables 4.2.6.8 and 6.1.1.4'
O O 0.0106 0.0060 'International Tables Vol C Tables 4.2.6.8 and 6.1.1.4'
F F 0.0171 0.0103 'International Tables Vol C Tables 4.2.6.8 and 6.1.1.4'
S S 0.1246 0.1234 'International Tables Vol C Tables 4.2.6.8 and 6.1.1.4'
Rh Rh -1.1178 0.9187 'International Tables Vol C Tables 4.2.6.8 and 6.1.1.4'
Cl Cl 0.1484 0.1585 'International Tables Vol C Tables 4.2.6.8 and 6.1.1.4'

loop_
_geom_angle_atom_site_label_1
_geom_angle_atom_site_label_2
_geom_angle_atom_site_label_3
_geom_angle
_geom_angle_site_symmetry_1
_geom_angle_site_symmetry_3
O2 Rh1 O1 85.51(18) . .
O2 Rh1 C26 162.3(3) . .
O1 Rh1 C26 107.4(3) . .
O2 Rh1 C24 99.7(3) . .
O1 Rh1 C24 161.0(3) . .
C26 Rh1 C24 64.2(3) . .
O2 Rh1 C23 97.1(3) . .
O1 Rh1 C23 123.3(4) . .
C26 Rh1 C23 65.8(3) . .
C24 Rh1 C23 38.2(4) . .
O2 Rh1 N1 86.1(2) . .
O1 Rh1 N1 84.4(2) . .
C26 Rh1 N1 106.8(3) . .
C24 Rh1 N1 114.0(3) . .
C23 Rh1 N1 152.2(4) . .
O2 Rh1 C27 128.1(4) . .
O1 Rh1 C27 97.0(3) . .
C26 Rh1 C27 40.1(4) . .
C24 Rh1 C27 65.3(3) . .
C23 Rh1 C27 39.8(4) . .
N1 Rh1 C27 145.8(4) . .
O2 Rh1 C25 132.1(3) . .
O1 Rh1 C25 142.3(3) . .
C26 Rh1 C25 37.2(3) . .
C24 Rh1 C25 37.6(3) . .
C23 Rh1 C25 63.5(3) . .
N1 Rh1 C25 94.0(3) . .
C27 Rh1 C25 64.3(3) . .
O4 Rh2 O3 86.11(18) . .
O4 Rh2 C37 107.2(4) . .
O3 Rh2 C37 107.2(4) . .
O4 Rh2 C36 143.8(5) . .
O3 Rh2 C36 93.3(3) . .
C37 Rh2 C36 38.8(5) . .
O4 Rh2 C34 120.9(4) . .
O3 Rh2 C34 152.9(4) . .
C37 Rh2 C34 65.0(4) . .
C36 Rh2 C34 64.0(4) . .
O4 Rh2 N2 84.2(2) . 2_565
O3 Rh2 N2 85.4(2) . 2_565
C37 Rh2 N2 163.2(4) . 2_565
C36 Rh2 N2 131.9(5) . 2_565
C34 Rh2 N2 98.8(3) . 2_565
O4 Rh2 C33 96.8(3) . .
O3 Rh2 C33 144.7(4) . .
C37 Rh2 C33 38.4(4) . .
C36 Rh2 C33 64.1(4) . .
C34 Rh2 C33 39.0(4) . .
N2 Rh2 C33 129.9(4) 2_565 .
O4 Rh2 C35 158.6(3) . .
O3 Rh2 C35 114.8(3) . .
C37 Rh2 C35 63.8(4) . .
C36 Rh2 C35 37.2(4) . .
C34 Rh2 C35 38.2(4) . .
N2 Rh2 C35 101.2(3) 2_565 .
C33 Rh2 C35 63.8(4) . .
C20 N1 C19 116.2(6) . .
C20 N1 Rh1 120.9(5) . .
C19 N1 Rh1 121.9(5) . .
C22 N2 C21 116.8(6) . .
C22 N2 Rh2 121.8(5) . 2_565
C21 N2 Rh2 121.4(5) . 2_565
C7 O1 Rh1 130.3(4) . .
C11 O2 Rh1 129.7(4) . .
C14 O3 Rh2 128.6(4) . .
C10 O4 Rh2 130.6(4) . .
C2 C1 C6 120.1(7) . .
C1 C2 C3 120.1(7) . .
C4 C3 C2 120.2(6) . .
C4 C3 C7 120.3(6) . .
C2 C3 C7 119.5(6) . .
C3 C4 C5 118.0(6) . .
C3 C4 C10 120.7(6) . .
C5 C4 C10 121.2(6) . .
C6 C5 C4 121.9(7) . .
C5 C6 C1 119.7(7) . .
O1 C7 C8 126.1(6) . .
O1 C7 C3 114.3(6) . .
C8 C7 C3 119.6(6) . .
C7 C8 C11 121.0(6) . .
C7 C8 C9 120.2(5) . .
C11 C8 C9 118.8(6) . .
C14 C9 C10 121.8(6) . .
C14 C9 C8 119.9(6) . .
C10 C9 C8 118.3(6) . .
O4 C10 C9 124.9(6) . .
O4 C10 C4 114.2(6) . .
C9 C10 C4 120.9(6) . .
O2 C11 C8 126.6(6) . .
O2 C11 C12 113.6(6) . .
C8 C11 C12 119.8(6) . .
C13 C12 C15 121.5(7) . .
C13 C12 C11 119.5(6) . .
C15 C12 C11 119.0(7) . .
C12 C13 C18 118.1(7) . .
C12 C13 C14 121.8(7) . .
C18 C13 C14 120.1(7) . .
O3 C14 C9 127.3(6) . .
O3 C14 C13 112.8(6) . .
C9 C14 C13 119.8(6) . .
C16 C15 C12 118.3(9) . .
C15 C16 C17 120.8(9) . .
C18 C17 C16 121.2(9) . .
C17 C18 C13 119.9(9) . .
N1 C19 C22 122.1(7) . .
N1 C20 C21 122.9(7) . .
N2 C21 C20 120.6(7) . .
N2 C22 C19 121.0(7) . .
C24 C23 C27 107.7(8) . .
C24 C23 C28 132.3(13) . .
C27 C23 C28 120.0(13) . .
C24 C23 Rh1 70.6(4) . .
C27 C23 Rh1 70.2(4) . .
C28 C23 Rh1 123.3(7) . .
C25 C24 C23 108.5(8) . .
C25 C24 C29 124.6(11) . .
C23 C24 C29 126.9(11) . .
C25 C24 Rh1 71.7(4) . .
C23 C24 Rh1 71.2(5) . .
C29 C24 Rh1 123.4(7) . .
C26 C25 C24 111.2(8) . .
C26 C25 C30 121.7(10) . .
C24 C25 C30 127.1(10) . .
C26 C25 Rh1 70.5(4) . .
C24 C25 Rh1 70.7(4) . .
C30 C25 Rh1 123.7(6) . .
C25 C26 C27 107.6(8) . .
C25 C26 C31 129.9(11) . .
C27 C26 C31 122.3(11) . .
C25 C26 Rh1 72.3(4) . .
C27 C26 Rh1 70.6(4) . .
C31 C26 Rh1 126.0(6) . .
C23 C27 C26 105.0(7) . .
C23 C27 C32 129.7(12) . .
C26 C27 C32 125.2(12) . .
C23 C27 Rh1 70.0(4) . .
C26 C27 Rh1 69.2(4) . .
C32 C27 Rh1 122.7(6) . .
C37 C33 C34 107.3(9) . .
C37 C33 C38 126.7(15) . .
C34 C33 C38 126.0(14) . .
C37 C33 Rh2 69.4(6) . .
C34 C33 Rh2 69.9(5) . .
C38 C33 Rh2 123.4(7) . .
C35 C34 C33 106.8(9) . .
C35 C34 C39 126.2(13) . .
C33 C34 C39 126.6(13) . .
C35 C34 Rh2 71.6(5) . .
C33 C34 Rh2 71.1(5) . .
C39 C34 Rh2 127.5(7) . .
C36 C35 C34 109.1(10) . .
C36 C35 C40 124.5(13) . .
C34 C35 C40 126.3(12) . .
C36 C35 Rh2 69.9(5) . .
C34 C35 Rh2 70.2(5) . .
C40 C35 Rh2 123.0(7) . .
C35 C36 C37 109.0(10) . .
C35 C36 C41 125.3(15) . .
C37 C36 C41 125.6(14) . .
C35 C36 Rh2 72.9(5) . .
C37 C36 Rh2 70.5(6) . .
C41 C36 Rh2 123.9(7) . .
C33 C37 C36 107.6(11) . .
C33 C37 C42 128.5(16) . .
C36 C37 C42 123.8(15) . .
C33 C37 Rh2 72.3(6) . .
C36 C37 Rh2 70.7(6) . .
C42 C37 Rh2 124.1(9) . .
O5 S1 O7 114.1(5) . .
O5 S1 O6 114.1(5) . .
O7 S1 O6 116.5(5) . .
O5 S1 C43 105.9(7) . .
O7 S1 C43 100.9(6) . .
O6 S1 C43 102.8(6) . .
F1 C43 F2 112.4(16) . .
F1 C43 F3 108.1(14) . .
F2 C43 F3 112.1(12) . .
F1 C43 S1 109.5(11) . .
F2 C43 S1 107.6(11) . .
F3 C43 S1 107.1(11) . .
O8 S2 O9 120.6(9) . .
O8 S2 O10 111.5(8) . .
O9 S2 O10 109.9(8) . .
O8 S2 C44 105.2(7) . .
O9 S2 C44 105.4(7) . .
O10 S2 C44 102.4(7) . .
F5 C44 F6 105.1(9) . .
F5 C44 F4 107.4(9) . .
F6 C44 F4 104.0(8) . .
F5 C44 S2 112.2(8) . .
F6 C44 S2 114.5(8) . .
F4 C44 S2 112.9(8) . .
Cl2 C45 Cl1 106.8(12) . .

loop_
_geom_bond_atom_site_label_1
_geom_bond_atom_site_label_2
_geom_bond_distance
_geom_bond_site_symmetry_2
Rh1 O2 2.055(5) .
Rh1 O1 2.057(4) .
Rh1 C26 2.117(8) .
Rh1 C24 2.128(7) .
Rh1 C23 2.134(8) .
Rh1 N1 2.134(6) .
Rh1 C27 2.136(7) .
Rh1 C25 2.139(7) .
Rh2 O4 2.031(4) .
Rh2 O3 2.049(5) .
Rh2 C37 2.107(10) .
Rh2 C36 2.109(9) .
Rh2 C34 2.129(8) .
Rh2 N2 2.138(6) 2_565
Rh2 C33 2.144(9) .
Rh2 C35 2.147(8) .
N1 C20 1.322(9) .
N1 C19 1.331(9) .
N2 C22 1.335(9) .
N2 C21 1.349(9) .
N2 Rh2 2.138(6) 2_565
O1 C7 1.278(7) .
O2 C11 1.282(8) .
O3 C14 1.289(8) .
O4 C10 1.298(8) .
C1 C2 1.363(10) .
C1 C6 1.401(12) .
C2 C3 1.398(9) .
C3 C4 1.394(9) .
C3 C7 1.464(9) .
C4 C5 1.397(9) .
C4 C10 1.452(9) .
C5 C6 1.352(11) .
C7 C8 1.422(9) .
C8 C11 1.427(9) .
C8 C9 1.487(9) .
C9 C14 1.398(9) .
C9 C10 1.419(9) .
C11 C12 1.474(10) .
C12 C13 1.379(10) .
C12 C15 1.428(10) .
C13 C18 1.415(11) .
C13 C14 1.454(10) .
C15 C16 1.351(13) .
C16 C17 1.394(14) .
C17 C18 1.360(13) .
C19 C22 1.399(10) .
C20 C21 1.387(10) .
C23 C24 1.395(13) .
C23 C27 1.453(14) .
C23 C28 1.488(14) .
C24 C25 1.376(12) .
C24 C29 1.502(14) .
C25 C26 1.359(12) .
C25 C30 1.557(13) .
C26 C27 1.460(13) .
C26 C31 1.537(14) .
C27 C32 1.496(12) .
C33 C37 1.398(16) .
C33 C34 1.427(15) .
C33 C38 1.479(15) .
C34 C35 1.398(14) .
C34 C39 1.493(13) .
C35 C36 1.359(15) .
C35 C40 1.558(16) .
C36 C37 1.401(16) .
C36 C41 1.570(15) .
C37 C42 1.534(17) .
S1 O5 1.407(7) .
S1 O7 1.421(7) .
S1 O6 1.421(7) .
S1 C43 1.830(15) .
C43 F1 1.278(15) .
C43 F2 1.334(16) .
C43 F3 1.352(16) .
S2 O8 1.376(8) .
S2 O9 1.389(8) .
S2 O10 1.452(9) .
S2 C44 1.740(8) .
C44 F5 1.308(9) .
C44 F6 1.320(9) .
C44 F4 1.326(9) .
C45 Cl2 1.703(18) .
C45 Cl1 1.776(17) .
